data_2225224
loop_
_publ_author_name
'Pereira Silva, P. S.'
'Ramos Silva, M.'
'Paix\~ao, J. A.'
'Matos Beja, A.'

_publ_section_title
;
 Guanidinium 4-aminobenzoate
;
_journal_coeditor_code DS2019
_journal_issue 3
_journal_name_full 'Acta Crystallographica Section E'
_journal_page_first o524
_journal_paper_doi 10.1107/S160053681000396X
_journal_volume 66
_journal_year 2010
_chemical_formula_iupac 'C H6 N3 +, C7 H6 N O2 -'
_chemical_formula_moiety 'C H6 N3 +, C7 H6 N O2 -'
_chemical_formula_sum 'C8 H12 N4 O2'
_chemical_formula_weight 196.22
_chemical_name_systematic
;
Guanidinium 4-aminobenzoate
;
_space_group_IT_number 62
_symmetry_cell_setting orthorhombic
_symmetry_space_group_name_Hall '-P 2ac 2n'
_symmetry_space_group_name_H-M 'P n m a'
_atom_sites_solution_hydrogens geom
_atom_sites_solution_primary direct
_atom_sites_solution_secondary difmap
_cell_angle_alpha 90.00
_cell_angle_beta 90.00
_cell_angle_gamma 90.00
_cell_formula_units_Z 4
_cell_length_a 14.9833(4)
_cell_length_b 8.0602(2)
_cell_length_c 8.4737(2)
_cell_measurement_reflns_used 8009
_cell_measurement_temperature 293(2)
_cell_measurement_theta_max 27.5102
_cell_measurement_theta_min 2.7616
_cell_volume 1023.36(4)
_computing_cell_refinement 'SAINT (Bruker, 2003)'
_computing_data_collection 'APEX2 (Bruker, 2003)'
_computing_data_reduction 'SAINT (Bruker, 2003)'
_computing_molecular_graphics 'PLATON (Spek, 2009)'
_computing_publication_material 'SHELXL97 (Sheldrick, 2008)'
_computing_structure_refinement 'SHELXL97 (Sheldrick, 2008)'
_computing_structure_solution 'SHELXS97 (Sheldrick, 2008)'
_diffrn_ambient_temperature 293(2)
_diffrn_measured_fraction_theta_full 1.000
_diffrn_measured_fraction_theta_max 0.991
_diffrn_measurement_device_type 'Bruker APEX2 CCD area-detector'
_diffrn_measurement_method '\f and \w'
_diffrn_radiation_monochromator graphite
_diffrn_radiation_source 'fine-focus sealed tube'
_diffrn_radiation_type MoK\a
_diffrn_radiation_wavelength 0.71073
_diffrn_reflns_av_R_equivalents 0.0256
_diffrn_reflns_av_sigmaI/netI 0.0115
_diffrn_reflns_limit_h_max 19
_diffrn_reflns_limit_h_min -18
_diffrn_reflns_limit_k_max 9
_diffrn_reflns_limit_k_min -10
_diffrn_reflns_limit_l_max 11
_diffrn_reflns_limit_l_min -10
_diffrn_reflns_number 19879
_diffrn_reflns_theta_full 25.00
_diffrn_reflns_theta_max 28.09
_diffrn_reflns_theta_min 2.72
_diffrn_standards_interval_count 0
_diffrn_standards_interval_time 0
_diffrn_standards_number 0
_exptl_absorpt_coefficient_mu 0.095
_exptl_absorpt_correction_T_max 0.986
_exptl_absorpt_correction_T_min 0.898
_exptl_absorpt_correction_type multi-scan
_exptl_absorpt_process_details '(SADABS; Sheldrick, 2003)'
_exptl_crystal_colour 'light brown'
_exptl_crystal_density_diffrn 1.274
_exptl_crystal_density_method 'not measured'
_exptl_crystal_description 'irregular edge'
_exptl_crystal_F_000 416
_exptl_crystal_size_max 0.33
_exptl_crystal_size_mid 0.19
_exptl_crystal_size_min 0.15
_refine_diff_density_max 0.125
_refine_diff_density_min -0.204
_refine_ls_extinction_method none
_refine_ls_goodness_of_fit_ref 1.038
_refine_ls_hydrogen_treatment mixed
_refine_ls_matrix_type full
_refine_ls_number_parameters 85
_refine_ls_number_reflns 1323
_refine_ls_number_restraints 0
_refine_ls_restrained_S_all 1.038
_refine_ls_R_factor_all 0.0545
_refine_ls_R_factor_gt 0.0367
_refine_ls_shift/su_max 0.000
_refine_ls_shift/su_mean 0.000
_refine_ls_structure_factor_coef Fsqd
_refine_ls_weighting_details 'calc w=1/[\s^2^(Fo^2^)+(0.0510P)^2^+0.1635P] where P=(Fo^2^+2Fc^2^)/3'
_refine_ls_weighting_scheme calc
_refine_ls_wR_factor_gt 0.0974
_refine_ls_wR_factor_ref 0.1090
_reflns_number_gt 960
_reflns_number_total 1323
_reflns_threshold_expression I>2\s(I)
_cod_data_source_file ds2019.cif
_cod_data_source_block I
_cod_original_sg_symbol_Hall '-P 2ac 2n '
_cod_database_code 2225224
_cod_database_fobs_code 2225224

loop_
_symmetry_equiv_pos_as_xyz
'x, y, z'
'-x+1/2, -y, z+1/2'
'x+1/2, -y+1/2, -z+1/2'
'-x, y+1/2, -z'
'-x, -y, -z'
'x-1/2, y, -z-1/2'
'-x-1/2, y-1/2, z-1/2'
'x, -y-1/2, z'

loop_
_atom_site_type_symbol
_atom_site_label
_atom_site_fract_x
_atom_site_fract_y
_atom_site_fract_z
_atom_site_U_iso_or_equiv
_atom_site_adp_type
_atom_site_calc_flag
_atom_site_refinement_flags
_atom_site_occupancy
_atom_site_disorder_assembly
_atom_site_disorder_group
O O1 0.34385(6) 0.11290(10) -0.04842(10) 0.0519(3) Uani d . 1 . .
C C1 0.43652(10) 0.2500 0.13590(17) 0.0390(4) Uani d S 1 . .
C C2 0.46854(8) 0.10235(14) 0.19926(13) 0.0462(3) Uani d . 1 . .
H H2 0.4490 0.0019 0.1577 0.055 Uiso calc R 1 . .
C C3 0.52869(8) 0.10183(16) 0.32253(14) 0.0542(3) Uani d . 1 . .
H H3 0.5491 0.0015 0.3630 0.065 Uiso calc R 1 . .
C C4 0.55904(11) 0.2500 0.3867(2) 0.0556(5) Uani d S 1 . .
C C5 0.37086(10) 0.2500 0.00390(17) 0.0391(4) Uani d S 1 . .
N N4 0.61881(15) 0.2500 0.5120(3) 0.0886(7) Uani d S 1 . .
H H4 0.6353(13) 0.149(3) 0.543(2) 0.106 Uiso d . 1 . .
N N1 0.25025(7) 0.10833(13) 0.66469(14) 0.0551(3) Uani d . 1 . .
H H1A 0.2845(9) 0.1093(16) 0.7576(18) 0.066 Uiso d . 1 . .
H H1B 0.2285(9) 0.016(2) 0.6258(17) 0.066 Uiso d . 1 . .
N N2 0.17018(11) 0.2500 0.47745(19) 0.0563(4) Uani d S 1 . .
H H2A 0.1493(9) 0.147(2) 0.4470(16) 0.068 Uiso d . 1 . .
C C6 0.22330(11) 0.2500 0.6031(2) 0.0426(4) Uani d S 1 . .

loop_
_atom_site_aniso_label
_atom_site_aniso_U_11
_atom_site_aniso_U_22
_atom_site_aniso_U_33
_atom_site_aniso_U_12
_atom_site_aniso_U_13
_atom_site_aniso_U_23
O1 0.0705(6) 0.0334(4) 0.0519(5) -0.0031(4) -0.0139(4) -0.0006(3)
C1 0.0415(8) 0.0398(8) 0.0358(7) 0.000 0.0050(6) 0.000
C2 0.0489(6) 0.0455(6) 0.0442(6) 0.0021(5) 0.0014(5) 0.0013(5)
C3 0.0530(7) 0.0627(8) 0.0467(7) 0.0100(6) -0.0004(5) 0.0089(6)
C4 0.0443(9) 0.0813(14) 0.0411(9) 0.000 -0.0018(8) 0.000
C5 0.0460(8) 0.0335(8) 0.0380(8) 0.000 0.0035(7) 0.000
N4 0.0818(13) 0.1110(19) 0.0732(13) 0.000 -0.0344(11) 0.000
N1 0.0655(7) 0.0379(6) 0.0618(7) 0.0026(5) -0.0206(5) -0.0012(5)
N2 0.0656(10) 0.0446(9) 0.0587(9) 0.000 -0.0226(8) 0.000
C6 0.0419(8) 0.0398(8) 0.0460(8) 0.000 -0.0036(7) 0.000

loop_
_atom_type_symbol
_atom_type_description
_atom_type_scat_dispersion_real
_atom_type_scat_dispersion_imag
_atom_type_scat_source
C C 0.0033 0.0016 'International Tables Vol C Tables 4.2.6.8 and 6.1.1.4'
H H 0.0000 0.0000 'International Tables Vol C Tables 4.2.6.8 and 6.1.1.4'
N N 0.0061 0.0033 'International Tables Vol C Tables 4.2.6.8 and 6.1.1.4'
O O 0.0106 0.0060 'International Tables Vol C Tables 4.2.6.8 and 6.1.1.4'

loop_
_geom_angle_atom_site_label_1
_geom_angle_atom_site_label_2
_geom_angle_atom_site_label_3
_geom_angle_site_symmetry_1
_geom_angle_site_symmetry_3
_geom_angle
_geom_angle_publ_flag
C2 C1 C2 8_565 . 117.65(14) ?
C2 C1 C5 8_565 . 121.18(7) no
C2 C1 C5 . . 121.18(7) ?
C3 C2 C1 . . 121.34(11) ?
C3 C2 H2 . . 119.3 ?
C1 C2 H2 . . 119.3 ?
C2 C3 C4 . . 120.50(12) ?
C2 C3 H3 . . 119.7 ?
C4 C3 H3 . . 119.7 ?
C3 C4 C3 . 8_565 118.64(15) ?
C3 C4 N4 . . 120.68(8) ?
C3 C4 N4 8_565 . 120.68(8) no
O1 C5 O1 . 8_565 122.98(14) ?
O1 C5 C1 . . 118.50(7) ?
O1 C5 C1 8_565 . 118.50(7) no
C4 N4 H4 . . 113.7(13) ?
C6 N1 H1A . . 119.5(8) ?
C6 N1 H1B . . 118.1(10) ?
H1A N1 H1B . . 121.7(13) ?
C6 N2 H2A . . 115.3(9) ?
N1 C6 N1 8_565 . 119.95(15) ?
N1 C6 N2 8_565 . 120.02(8) no
N1 C6 N2 . . 120.02(8) ?

loop_
_geom_bond_atom_site_label_1
_geom_bond_atom_site_label_2
_geom_bond_site_symmetry_2
_geom_bond_distance
_geom_bond_publ_flag
O1 C5 . 1.2575(11) ?
C1 C2 8_565 1.3910(13) no
C1 C2 . 1.3910(13) ?
C1 C5 . 1.490(2) ?
C2 C3 . 1.3796(17) ?
C2 H2 . 0.9300 ?
C3 C4 . 1.3886(15) ?
C3 H3 . 0.9300 ?
C4 C3 8_565 1.3886(15) ?
C4 N4 . 1.390(3) ?
C5 O1 8_565 1.2575(11) ?
N4 H4 . 0.89(2) ?
N1 C6 . 1.3188(13) ?
N1 H1A . 0.940(15) ?
N1 H1B . 0.875(16) ?
N2 C6 . 1.329(2) ?
N2 H2A . 0.923(16) ?
C6 N1 8_565 1.3188(13) ?

loop_
_geom_hbond_atom_site_label_D
_geom_hbond_atom_site_label_H
_geom_hbond_atom_site_label_A
_geom_hbond_site_symmetry_A
_geom_hbond_distance_DH
_geom_hbond_distance_HA
_geom_hbond_distance_DA
_geom_hbond_angle_DHA
N1 H1A O1 1_556 0.940(15) 1.869(16) 2.8068(14) 175.4(13)
N1 H1B O1 2 0.875(16) 2.107(16) 2.9032(15) 151.0(13)
N2 H2A O1 2 0.923(16) 2.099(16) 2.9408(8) 151.1(12)

loop_
_geom_torsion_atom_site_label_1
_geom_torsion_atom_site_label_2
_geom_torsion_atom_site_label_3
_geom_torsion_atom_site_label_4
_geom_torsion_site_symmetry_1
_geom_torsion_site_symmetry_2
_geom_torsion_site_symmetry_3
_geom_torsion_site_symmetry_4
_geom_torsion
_geom_torsion_publ_flag
C2 C1 C2 C3 8_565 . . . 1.2(2) ?
C5 C1 C2 C3 . . . . -179.36(12) ?
C1 C2 C3 C4 . . . . -0.1(2) ?
C2 C3 C4 C3 . . . 8_565 -1.0(3) ?
C2 C3 C4 N4 . . . . 179.23(16) ?
C2 C1 C5 O1 8_565 . . . -179.70(13) ?
C2 C1 C5 O1 . . . . 0.8(2) ?
C2 C1 C5 O1 8_565 . . 8_565 -0.8(2) ?
C2 C1 C5 O1 . . . 8_565 179.70(13) ?
